data_4108086
loop_
_publ_author_name
'Christopher Uyeda'
'Eric N. Jacobsen'

_publ_section_title
;
 Enantioselective Claisen Rearrangements with a Hydrogen-Bond Donor
 Catalyst
;
_journal_name_full 'Journal of the American Chemical Society'
_journal_page_first 9228
_journal_page_last 9229
_journal_paper_doi 10.1021/ja803370x
_journal_volume 130
_journal_year 2008
_chemical_absolute_configuration ad
_chemical_compound_source 'chemical synthesis'
_chemical_formula_iupac
;
(C33 H40 N5) (C32 H12 B F24) . 2(C3 H8 O)
;
_chemical_formula_moiety
;
C33 H40 N5 1+, C32 H12 B F24 1-, 2(C3 H8 O)
;
_chemical_formula_structural
;
(C33 H40 N5) (C32 H12 B F24) . 2(C3 H8 O)
;
_chemical_formula_sum 'C71 H68 B F24 N5 O2'
_chemical_formula_weight 1490.11
_chemical_name_common CU05-038
_chemical_name_systematic
; 
Bis[(1R,2R)-2-(2-phenyl-1H-pyrrol-1-yl)cyclohexylamino]methaniminium
Tetrakis[3,5-bis(trifluoromethyl)phenyl]borate Di(propan-2-ol) Solvate
;
_space_group_IT_number 4
_symmetry_cell_setting monoclinic
_symmetry_Int_Tables_number 4
_symmetry_space_group_name_Hall 'P 2yb'
_symmetry_space_group_name_H-M 'P 1 21 1'
_atom_sites_solution_hydrogens geom
_atom_sites_solution_primary direct
_atom_sites_solution_secondary difmap
_audit_creation_method SHELXL-97
_cell_angle_alpha 90.00
_cell_angle_beta 96.092(1)
_cell_angle_gamma 90.00
_cell_formula_units_Z 2
_cell_length_a 13.4974(1)
_cell_length_b 18.8077(2)
_cell_length_c 14.1387(1)
_cell_measurement_reflns_used 16753
_cell_measurement_temperature 193(2)
_cell_measurement_theta_max 26.32
_cell_measurement_theta_min 2.21
_cell_volume 3568.91(5)
_computing_cell_refinement 'SAINT V7.34A (Bruker AXS, 2006b)'
_computing_data_collection 'APEX2 v2.1-0 (Bruker AXS, 2006a)'
_computing_data_reduction
;
SAINT V7.34A (Bruker AXS, 2006b), SADABS (Bruker AXS, 2004)
;
_computing_molecular_graphics 'SHELXTL v6.12 (Bruker AXS, 2001)'
_computing_publication_material 'SHELXTL v6.12 (Bruker AXS, 2001)'
_computing_structure_refinement 'SHELXTL v6.12 (Bruker AXS, 2001)'
_computing_structure_solution 'SHELXTL v6.12 (Bruker AXS, 2001)'
_diffrn_ambient_temperature 193(2)
_diffrn_detector_area_resol_mean 836.6
_diffrn_measured_fraction_theta_full 1.000
_diffrn_measured_fraction_theta_max 1.000
_diffrn_measurement_device_type 'Bruker APEX II CCD'
_diffrn_measurement_method '\w scans, 1613 0.5\% rotations'
_diffrn_radiation_monochromator graphite
_diffrn_radiation_source 'fine-focus sealed tube'
_diffrn_radiation_type 'Mo K\a'
_diffrn_radiation_wavelength 0.71073
_diffrn_reflns_av_R_equivalents 0.0273
_diffrn_reflns_av_sigmaI/netI 0.0311
_diffrn_reflns_limit_h_max 17
_diffrn_reflns_limit_h_min -16
_diffrn_reflns_limit_k_max 24
_diffrn_reflns_limit_k_min -24
_diffrn_reflns_limit_l_max 18
_diffrn_reflns_limit_l_min -18
_diffrn_reflns_number 50675
_diffrn_reflns_theta_full 27.50
_diffrn_reflns_theta_max 27.50
_diffrn_reflns_theta_min 1.81
_diffrn_standards_decay_% 0
_diffrn_standards_number 0
_exptl_absorpt_coefficient_mu 0.127
_exptl_absorpt_correction_T_max 0.9812
_exptl_absorpt_correction_T_min 0.9629
_exptl_absorpt_correction_type multi-scan
_exptl_absorpt_process_details 'SADABS (Bruker AXS, 2004)'
_exptl_crystal_colour Colorless
_exptl_crystal_density_diffrn 1.387
_exptl_crystal_description Prism
_exptl_crystal_F_000 1532
_exptl_crystal_size_max 0.30
_exptl_crystal_size_mid 0.17
_exptl_crystal_size_min 0.15
_refine_diff_density_max 0.274
_refine_diff_density_min -0.237
_refine_diff_density_rms 0.042
_refine_ls_abs_structure_details 'Flack H D (1983), Acta Cryst. A39, 876-881'
_refine_ls_abs_structure_Flack -0.1(4)
_refine_ls_extinction_method none
_refine_ls_goodness_of_fit_ref 1.014
_refine_ls_hydrogen_treatment mixed
_refine_ls_matrix_type full
_refine_ls_number_parameters 1145
_refine_ls_number_reflns 16387
_refine_ls_number_restraints 220
_refine_ls_restrained_S_all 1.015
_refine_ls_R_factor_all 0.0590
_refine_ls_R_factor_gt 0.0436
_refine_ls_shift/su_max 0.001
_refine_ls_shift/su_mean 0.000
_refine_ls_structure_factor_coef Fsqd
_refine_ls_weighting_details 'w=1/[\s^2^(Fo^2^)+(0.0558P)^2^+0.6035P] where P=(Fo^2^+2Fc^2^)/3'
_refine_ls_weighting_scheme calc
_refine_ls_wR_factor_gt 0.1028
_refine_ls_wR_factor_ref 0.1119
_reflns_number_gt 13214
_reflns_number_total 16387
_reflns_threshold_expression I>2\s(I)
_cod_data_source_file ja803370x-file002.cif
_cod_data_source_block enj078
_cod_original_sg_symbol_H-M 'P 21'
_cod_database_code 4108086

loop_
_symmetry_equiv_pos_as_xyz
'x, y, z'
'-x, y+1/2, -z'

loop_
_atom_site_label
_atom_site_type_symbol
_atom_site_fract_x
_atom_site_fract_y
_atom_site_fract_z
_atom_site_U_iso_or_equiv
_atom_site_adp_type
_atom_site_occupancy
_atom_site_symmetry_multiplicity
_atom_site_calc_flag
_atom_site_refinement_flags
_atom_site_disorder_assembly
_atom_site_disorder_group
C1 C 0.78185(14) 0.48779(11) 0.66733(13) 0.0327(4) Uani 1 1 d . . .
N2 N 0.78941(15) 0.55764(10) 0.67784(13) 0.0397(4) Uani 1 1 d . . .
H2A H 0.794(2) 0.5873(16) 0.628(2) 0.060 Uiso 1 1 d . . .
H2B H 0.784(2) 0.5762(15) 0.732(2) 0.060 Uiso 1 1 d . . .
N3 N 0.80018(14) 0.44496(10) 0.74289(11) 0.0366(4) Uani 1 1 d . . .
H3 H 0.785(2) 0.4042(16) 0.7360(19) 0.055 Uiso 1 1 d . . .
N4 N 0.75568(13) 0.45809(10) 0.58359(11) 0.0353(4) Uani 1 1 d . . .
H4 H 0.7598(19) 0.4105(15) 0.5810(18) 0.053 Uiso 1 1 d . . .
C5 C 0.85226(15) 0.46278(11) 0.83541(13) 0.0348(4) Uani 1 1 d . . .
H5 H 0.8865 0.5096 0.8303 0.042 Uiso 1 1 calc R . .
C6 C 0.77694(15) 0.46949(11) 0.90965(13) 0.0341(4) Uani 1 1 d . . .
H6 H 0.7369 0.4247 0.9076 0.041 Uiso 1 1 calc R . .
C7 C 0.82845(18) 0.47789(14) 1.01070(14) 0.0469(5) Uani 1 1 d . . .
H7A H 0.8629 0.5244 1.0166 0.056 Uiso 1 1 calc R . .
H7B H 0.7779 0.4770 1.0566 0.056 Uiso 1 1 calc R . .
C8 C 0.90375(19) 0.41839(14) 1.03443(16) 0.0506(6) Uani 1 1 d . . .
H8A H 0.9375 0.4255 1.0994 0.061 Uiso 1 1 calc R . .
H8B H 0.8686 0.3721 1.0330 0.061 Uiso 1 1 calc R . .
C9 C 0.98082(18) 0.41729(15) 0.96360(17) 0.0524(6) Uani 1 1 d . . .
H9A H 1.0178 0.4628 0.9668 0.063 Uiso 1 1 calc R . .
H9B H 1.0292 0.3785 0.9801 0.063 Uiso 1 1 calc R . .
C10 C 0.93087(17) 0.40611(13) 0.86340(16) 0.0447(5) Uani 1 1 d . . .
H10A H 0.8991 0.3586 0.8591 0.054 Uiso 1 1 calc R . .
H10B H 0.9820 0.4073 0.8181 0.054 Uiso 1 1 calc R . .
N11 N 0.70836(13) 0.52843(9) 0.88357(11) 0.0347(4) Uani 1 1 d . . .
C12 C 0.61554(16) 0.52381(12) 0.83179(13) 0.0365(4) Uani 1 1 d . . .
C13 C 0.58669(18) 0.59130(13) 0.80475(16) 0.0463(5) Uani 1 1 d . . .
H13 H 0.5261 0.6040 0.7683 0.056 Uiso 1 1 calc R . .
C14 C 0.6625(2) 0.63849(12) 0.84036(16) 0.0481(6) Uani 1 1 d . . .
H14 H 0.6622 0.6887 0.8328 0.058 Uiso 1 1 calc R . .
C15 C 0.73609(18) 0.59888(12) 0.88761(15) 0.0422(5) Uani 1 1 d . . .
H15 H 0.7969 0.6169 0.9185 0.051 Uiso 1 1 calc R . .
C16 C 0.56027(15) 0.45700(12) 0.81430(14) 0.0381(4) Uani 1 1 d . . .
C17 C 0.54296(17) 0.41062(13) 0.88822(16) 0.0446(5) Uani 1 1 d . . .
H17 H 0.5690 0.4215 0.9516 0.053 Uiso 1 1 calc R . .
C18 C 0.48839(19) 0.34917(14) 0.8697(2) 0.0559(6) Uani 1 1 d . . .
H18 H 0.4773 0.3180 0.9203 0.067 Uiso 1 1 calc R . .
C19 C 0.4499(2) 0.33285(16) 0.7782(2) 0.0649(7) Uani 1 1 d . . .
H19 H 0.4136 0.2900 0.7656 0.078 Uiso 1 1 calc R . .
C20 C 0.4643(2) 0.37874(17) 0.7048(2) 0.0667(8) Uani 1 1 d . . .
H20 H 0.4360 0.3681 0.6419 0.080 Uiso 1 1 calc R . .
C21 C 0.51937(18) 0.43991(15) 0.72222(16) 0.0509(6) Uani 1 1 d . . .
H21 H 0.5297 0.4708 0.6710 0.061 Uiso 1 1 calc R . .
C22 C 0.71101(15) 0.49254(11) 0.49672(13) 0.0345(4) Uani 1 1 d . . .
H22 H 0.6807 0.5388 0.5134 0.041 Uiso 1 1 calc R . .
C23 C 0.79162(15) 0.50647(11) 0.42865(13) 0.0348(4) Uani 1 1 d . . .
H23 H 0.8271 0.4606 0.4200 0.042 Uiso 1 1 calc R . .
C24 C 0.74454(17) 0.53074(15) 0.33088(14) 0.0489(6) Uani 1 1 d . . .
H24A H 0.7108 0.5770 0.3369 0.059 Uiso 1 1 calc R . .
H24B H 0.7971 0.5372 0.2878 0.059 Uiso 1 1 calc R . .
C25 C 0.66954(18) 0.47589(15) 0.28930(15) 0.0506(6) Uani 1 1 d . . .
H25A H 0.6413 0.4911 0.2250 0.061 Uiso 1 1 calc R . .
H25B H 0.7034 0.4297 0.2833 0.061 Uiso 1 1 calc R . .
C26 C 0.58684(16) 0.46748(15) 0.35227(15) 0.0484(5) Uani 1 1 d . . .
H26A H 0.5380 0.4321 0.3241 0.058 Uiso 1 1 calc R . .
H26B H 0.5518 0.5134 0.3569 0.058 Uiso 1 1 calc R . .
C27 C 0.62898(16) 0.44325(13) 0.45093(15) 0.0431(5) Uani 1 1 d . . .
H27A H 0.6564 0.3947 0.4466 0.052 Uiso 1 1 calc R . .
H27B H 0.5743 0.4410 0.4923 0.052 Uiso 1 1 calc R . .
N28 N 0.86518(13) 0.55787(9) 0.47045(12) 0.0364(4) Uani 1 1 d . . .
C29 C 0.95759(15) 0.54331(11) 0.51926(14) 0.0358(4) Uani 1 1 d . . .
C30 C 0.99225(18) 0.60550(13) 0.56150(17) 0.0472(5) Uani 1 1 d . . .
H30 H 1.0538 0.6114 0.5999 0.057 Uiso 1 1 calc R . .
C31 C 0.92162(19) 0.65850(12) 0.53840(17) 0.0496(6) Uani 1 1 d . . .
H31 H 0.9269 0.7069 0.5576 0.060 Uiso 1 1 calc R . .
C32 C 0.84399(18) 0.62859(12) 0.48353(16) 0.0430(5) Uani 1 1 d . . .
H32 H 0.7850 0.6525 0.4584 0.052 Uiso 1 1 calc R . .
C33 C 1.01085(15) 0.47488(11) 0.52042(14) 0.0369(4) Uani 1 1 d . . .
C34 C 1.01638(16) 0.43304(12) 0.43976(16) 0.0413(5) Uani 1 1 d . . .
H34 H 0.9780 0.4455 0.3819 0.050 Uiso 1 1 calc R . .
C35 C 1.07728(19) 0.37335(13) 0.44293(19) 0.0516(6) Uani 1 1 d . . .
H35 H 1.0804 0.3454 0.3873 0.062 Uiso 1 1 calc R . .
C36 C 1.1332(2) 0.35449(14) 0.5263(2) 0.0641(7) Uani 1 1 d . . .
H36 H 1.1754 0.3140 0.5281 0.077 Uiso 1 1 calc R . .
C37 C 1.1278(2) 0.39455(16) 0.6072(2) 0.0666(8) Uani 1 1 d . . .
H37 H 1.1662 0.3816 0.6648 0.080 Uiso 1 1 calc R . .
C38 C 1.06657(18) 0.45357(13) 0.60444(17) 0.0497(6) Uani 1 1 d . . .
H38 H 1.0623 0.4802 0.6610 0.060 Uiso 1 1 calc R . .
B39 B 0.29974(16) 0.40022(12) 0.15829(15) 0.0309(4) Uani 1 1 d . . .
C40 C 0.39241(14) 0.35116(10) 0.20701(13) 0.0310(4) Uani 1 1 d . . .
C41 C 0.48018(14) 0.34028(11) 0.16588(13) 0.0327(4) Uani 1 1 d . . .
H41 H 0.4893 0.3639 0.1080 0.039 Uiso 1 1 calc R . .
C42 C 0.55521(15) 0.29584(11) 0.20693(15) 0.0385(5) Uani 1 1 d . A .
C43 C 0.54460(16) 0.26037(12) 0.29086(16) 0.0431(5) Uani 1 1 d . . .
H43 H 0.5962 0.2304 0.3192 0.052 Uiso 1 1 calc R . .
C44 C 0.45761(16) 0.26929(11) 0.33273(15) 0.0396(5) Uani 1 1 d . B .
C45 C 0.38269(15) 0.31357(11) 0.29116(14) 0.0348(4) Uani 1 1 d . . .
H45 H 0.3231 0.3185 0.3207 0.042 Uiso 1 1 calc R . .
C46 C 0.64638(14) 0.28582(10) 0.15992(13) 0.0527(6) Uani 1 1 d D . .
F47A F 0.7287(4) 0.2912(5) 0.2207(5) 0.098(3) Uani 0.50 1 d PDU A 1
F48A F 0.6619(6) 0.3383(3) 0.0997(6) 0.101(3) Uani 0.50 1 d PDU A 1
F49A F 0.6575(5) 0.2251(3) 0.1135(7) 0.117(3) Uani 0.50 1 d PDU A 1
F47B F 0.7216(5) 0.2528(5) 0.2109(5) 0.115(3) Uani 0.50 1 d PDU A 2
F48B F 0.6835(6) 0.3437(2) 0.1222(5) 0.092(3) Uani 0.50 1 d PDU A 2
F49B F 0.6248(4) 0.2449(4) 0.0835(4) 0.094(2) Uani 0.50 1 d PDU A 2
C50 C 0.44440(15) 0.23298(10) 0.42247(15) 0.0584(7) Uani 1 1 d D . .
F51A F 0.4985(8) 0.1737(4) 0.4333(5) 0.118(2) Uani 0.50 1 d PDU B 1
F52A F 0.3510(2) 0.2106(5) 0.4254(5) 0.102(2) Uani 0.50 1 d PDU B 1
F53A F 0.4664(9) 0.2762(3) 0.4966(3) 0.125(3) Uani 0.50 1 d PDU B 1
F51B F 0.3874(7) 0.2661(4) 0.4803(4) 0.109(2) Uani 0.50 1 d PDU B 2
F52B F 0.5273(3) 0.2222(6) 0.4810(5) 0.117(2) Uani 0.50 1 d PDU B 2
F53B F 0.4055(10) 0.1678(3) 0.4152(3) 0.125(3) Uani 0.50 1 d PDU B 2
C54 C 0.25108(14) 0.45027(11) 0.23599(13) 0.0310(4) Uani 1 1 d . . .
C55 C 0.29745(14) 0.46707(10) 0.32677(13) 0.0313(4) Uani 1 1 d . . .
H55 H 0.3584 0.4443 0.3485 0.038 Uiso 1 1 calc R . .
C56 C 0.25753(15) 0.51585(11) 0.38618(14) 0.0346(4) Uani 1 1 d . C .
C57 C 0.16984(15) 0.55138(11) 0.35708(14) 0.0368(4) Uani 1 1 d . . .
H57 H 0.1424 0.5848 0.3975 0.044 Uiso 1 1 calc R . .
C58 C 0.12312(15) 0.53672(12) 0.26689(14) 0.0371(4) Uani 1 1 d . D .
C59 C 0.16297(15) 0.48753(11) 0.20867(14) 0.0355(4) Uani 1 1 d . . .
H59 H 0.1290 0.4787 0.1475 0.043 Uiso 1 1 calc R . .
C60 C 0.31267(13) 0.53187(10) 0.47952(13) 0.0479(5) Uani 1 1 d D . .
F61A F 0.2772(5) 0.5826(4) 0.5325(7) 0.086(3) Uani 0.50 1 d PDU C 1
F62A F 0.4074(2) 0.5524(4) 0.4806(4) 0.077(2) Uani 0.50 1 d PDU C 1
F63A F 0.3234(8) 0.4764(3) 0.5385(6) 0.088(3) Uani 0.50 1 d PDU C 1
F61B F 0.2526(5) 0.5599(5) 0.5387(6) 0.080(2) Uani 0.50 1 d PDU C 2
F62B F 0.3855(4) 0.5777(4) 0.4665(6) 0.108(3) Uani 0.50 1 d PDU C 2
F63B F 0.3554(8) 0.4742(4) 0.5210(6) 0.093(3) Uani 0.50 1 d PDU C 2
C64 C 0.03079(13) 0.57445(9) 0.23079(11) 0.0487(6) Uani 1 1 d D . .
F65A F 0.0341(6) 0.5966(3) 0.1415(2) 0.084(2) Uani 0.50 1 d PDU D 1
F66A F 0.0054(6) 0.6315(2) 0.2789(4) 0.100(3) Uani 0.50 1 d PDU D 1
F67A F -0.0475(4) 0.5308(4) 0.2274(5) 0.074(2) Uani 0.50 1 d PDU D 1
F65B F 0.0423(8) 0.6205(4) 0.1610(5) 0.121(3) Uani 0.50 1 d PDU D 2
F66B F -0.0060(5) 0.6120(3) 0.2992(4) 0.0585(12) Uani 0.50 1 d PDU D 2
F67B F -0.0450(4) 0.5327(3) 0.1978(5) 0.0682(19) Uani 0.50 1 d PDU D 2
C68 C 0.22000(14) 0.34223(11) 0.10874(13) 0.0324(4) Uani 1 1 d . . .
C69 C 0.14041(15) 0.31599(12) 0.15335(14) 0.0368(4) Uani 1 1 d . . .
H69 H 0.1286 0.3350 0.2134 0.044 Uiso 1 1 calc R . .
C70 C 0.07722(15) 0.26270(12) 0.11293(15) 0.0408(5) Uani 1 1 d . E .
C71 C 0.08995(15) 0.23533(12) 0.02474(15) 0.0401(5) Uani 1 1 d . . .
H71 H 0.0452 0.2008 -0.0043 0.048 Uiso 1 1 calc R . .
C72 C 0.16997(15) 0.25944(11) -0.02081(14) 0.0375(4) Uani 1 1 d . . .
C73 C 0.23387(14) 0.31067(11) 0.02107(14) 0.0335(4) Uani 1 1 d . . .
H73 H 0.2892 0.3250 -0.0106 0.040 Uiso 1 1 calc R . .
C74 C -0.00276(16) 0.23394(11) 0.16551(15) 0.0596(7) Uani 1 1 d D . .
F75A F -0.0895(4) 0.2328(5) 0.1107(6) 0.0685(19) Uani 0.50 1 d PDU E 1
F76A F -0.0206(9) 0.2663(5) 0.2460(5) 0.119(4) Uani 0.50 1 d PDU E 1
F77A F 0.0150(7) 0.1656(2) 0.1864(6) 0.102(3) Uani 0.50 1 d PDU E 1
F75B F -0.0840(6) 0.2094(6) 0.1137(7) 0.097(4) Uani 0.50 1 d PDU E 2
F76B F -0.0397(8) 0.2850(4) 0.2172(6) 0.109(3) Uani 0.50 1 d PDU E 2
F77B F 0.0237(9) 0.1806(5) 0.2251(7) 0.151(5) Uani 0.50 1 d PDU E 2
C78 C 0.18319(19) 0.23097(14) -0.11742(17) 0.0504(6) Uani 1 1 d . . .
F79 F 0.17085(15) 0.16079(9) -0.12356(13) 0.0794(5) Uani 1 1 d . . .
F80 F 0.1172(2) 0.25644(13) -0.18309(12) 0.1146(9) Uani 1 1 d . . .
F81 F 0.27240(16) 0.24169(14) -0.14249(15) 0.1136(9) Uani 1 1 d . . .
C82 C 0.33635(14) 0.45770(11) 0.08210(13) 0.0322(4) Uani 1 1 d . . .
C83 C 0.28557(15) 0.47198(11) -0.00691(13) 0.0345(4) Uani 1 1 d . . .
H83 H 0.2291 0.4438 -0.0281 0.041 Uiso 1 1 calc R . .
C84 C 0.31380(17) 0.52539(12) -0.06577(14) 0.0406(5) Uani 1 1 d . F .
C85 C 0.39506(17) 0.56820(12) -0.03793(15) 0.0411(5) Uani 1 1 d . . .
H85 H 0.4152 0.6044 -0.0786 0.049 Uiso 1 1 calc R . .
C86 C 0.44599(15) 0.55672(11) 0.05069(14) 0.0355(4) Uani 1 1 d . . .
C87 C 0.41750(14) 0.50305(11) 0.10926(13) 0.0327(4) Uani 1 1 d . . .
H87 H 0.4540 0.4966 0.1699 0.039 Uiso 1 1 calc R . .
C88 C 0.25748(16) 0.53554(10) -0.15992(14) 0.0611(7) Uani 1 1 d D . .
F89A F 0.2720(7) 0.5957(3) -0.2064(5) 0.125(3) Uani 0.50 1 d PDU F 1
F90A F 0.15859(17) 0.5346(5) -0.1602(5) 0.101(2) Uani 0.50 1 d PDU F 1
F91A F 0.2714(6) 0.4829(3) -0.2204(4) 0.093(2) Uani 0.50 1 d PDU F 1
F89B F 0.3125(4) 0.5659(4) -0.2218(4) 0.101(2) Uani 0.50 1 d PDU F 2
F90B F 0.1797(5) 0.5786(5) -0.1546(6) 0.123(3) Uani 0.50 1 d PDU F 2
F91B F 0.2193(7) 0.4755(2) -0.1985(5) 0.119(3) Uani 0.50 1 d PDU F 2
C92 C 0.53443(17) 0.60215(12) 0.08330(16) 0.0427(5) Uani 1 1 d . . .
F93 F 0.53239(13) 0.66502(8) 0.03920(13) 0.0737(5) Uani 1 1 d . . .
F94 F 0.62011(10) 0.57083(9) 0.06776(10) 0.0563(3) Uani 1 1 d . . .
F95 F 0.54245(11) 0.61545(9) 0.17666(11) 0.0610(4) Uani 1 1 d . . .
O1S O 0.74213(14) 0.30848(10) 0.58367(17) 0.0645(5) Uani 1 1 d . . .
H1SO H 0.728(3) 0.290(2) 0.640(3) 0.097 Uiso 1 1 d . . .
C1S C 0.9143(2) 0.2738(2) 0.6159(2) 0.0807(9) Uani 1 1 d . . .
H1SA H 0.9062 0.2652 0.6830 0.121 Uiso 1 1 calc R . .
H1SB H 0.9345 0.3233 0.6076 0.121 Uiso 1 1 calc R . .
H1SC H 0.9656 0.2419 0.5959 0.121 Uiso 1 1 calc R . .
C2S C 0.8178(2) 0.26016(14) 0.5567(2) 0.0597(7) Uani 1 1 d . . .
H2S H 0.7963 0.2102 0.5673 0.072 Uiso 1 1 calc R . .
C3S C 0.8248(3) 0.27099(19) 0.4534(2) 0.0782(9) Uani 1 1 d . . .
H3SA H 0.7604 0.2601 0.4175 0.117 Uiso 1 1 calc R . .
H3SB H 0.8760 0.2394 0.4325 0.117 Uiso 1 1 calc R . .
H3SC H 0.8427 0.3205 0.4420 0.117 Uiso 1 1 calc R . .
O2SA O 0.7115(8) 0.2994(3) 0.7717(7) 0.0574(19) Uani 0.50 1 d PD G 1
H2SO H 0.6543 0.3108 0.7844 0.086 Uiso 0.50 1 calc PR G 1
C4SA C 0.7362(9) 0.2187(6) 0.9049(4) 0.116(4) Uani 0.50 1 d PD G 1
H4SA H 0.7809 0.2552 0.9351 0.174 Uiso 0.50 1 calc PR G 1
H4SB H 0.7620 0.1715 0.9234 0.174 Uiso 0.50 1 calc PR G 1
H4SC H 0.6696 0.2246 0.9255 0.174 Uiso 0.50 1 calc PR G 1
C5SA C 0.7302(5) 0.2265(2) 0.7972(3) 0.0750(19) Uani 0.50 1 d PD G 1
H5SA H 0.7994 0.2170 0.7811 0.090 Uiso 0.50 1 calc PR G 1
C6SA C 0.6679(11) 0.1765(5) 0.7401(8) 0.088(3) Uani 0.50 1 d PDU G 1
H6SA H 0.6606 0.1922 0.6736 0.132 Uiso 0.50 1 calc PR G 1
H6SB H 0.6022 0.1743 0.7634 0.132 Uiso 0.50 1 calc PR G 1
H6SC H 0.6988 0.1293 0.7446 0.132 Uiso 0.50 1 calc PR G 1
O2SB O 0.6900(8) 0.2944(3) 0.7766(7) 0.070(3) Uani 0.50 1 d PD H 2
H2SP H 0.6413 0.2977 0.7347 0.105 Uiso 0.50 1 calc PR H 2
C4SB C 0.7805(5) 0.2169(6) 0.8913(6) 0.108(4) Uani 0.50 1 d PD H 2
H4SD H 0.7885 0.2541 0.9400 0.162 Uiso 0.50 1 calc PR H 2
H4SE H 0.8368 0.2184 0.8529 0.162 Uiso 0.50 1 calc PR H 2
H4SF H 0.7784 0.1703 0.9220 0.162 Uiso 0.50 1 calc PR H 2
C5SB C 0.6837(4) 0.2290(3) 0.8275(4) 0.0651(17) Uani 0.50 1 d PD H 2
H5SB H 0.6283 0.2332 0.8688 0.078 Uiso 0.50 1 calc PR H 2
C6SB C 0.6589(10) 0.1686(4) 0.7571(8) 0.099(4) Uani 0.50 1 d PDU H 2
H6SD H 0.6029 0.1827 0.7110 0.149 Uiso 0.50 1 calc PR H 2
H6SE H 0.6406 0.1261 0.7915 0.149 Uiso 0.50 1 calc PR H 2
H6SF H 0.7171 0.1581 0.7236 0.149 Uiso 0.50 1 calc PR H 2

loop_
_atom_site_aniso_label
_atom_site_aniso_U_11
_atom_site_aniso_U_22
_atom_site_aniso_U_33
_atom_site_aniso_U_23
_atom_site_aniso_U_13
_atom_site_aniso_U_12
C1 0.0315(10) 0.0337(10) 0.0329(9) 0.0014(8) 0.0036(7) -0.0007(8)
N2 0.0559(11) 0.0309(9) 0.0326(8) 0.0010(7) 0.0052(8) -0.0042(8)
N3 0.0472(10) 0.0299(8) 0.0321(8) -0.0004(7) 0.0009(7) -0.0026(8)
N4 0.0413(10) 0.0305(9) 0.0335(8) 0.0008(7) 0.0008(7) -0.0002(8)
C5 0.0363(11) 0.0326(10) 0.0341(9) 0.0013(8) -0.0020(8) -0.0013(9)
C6 0.0388(11) 0.0319(10) 0.0305(9) 0.0031(7) -0.0013(8) 0.0013(9)
C7 0.0522(13) 0.0524(13) 0.0340(10) 0.0002(9) -0.0058(9) 0.0048(11)
C8 0.0561(14) 0.0528(14) 0.0392(11) 0.0069(10) -0.0124(10) 0.0086(12)
C9 0.0413(13) 0.0594(15) 0.0533(13) 0.0075(11) -0.0103(10) 0.0070(11)
C10 0.0400(12) 0.0467(12) 0.0469(12) 0.0042(10) 0.0028(9) 0.0064(10)
N11 0.0404(9) 0.0287(8) 0.0345(8) -0.0002(7) 0.0012(7) -0.0003(7)
C12 0.0398(11) 0.0363(10) 0.0335(9) 0.0030(8) 0.0039(8) 0.0037(9)
C13 0.0518(14) 0.0426(12) 0.0448(11) 0.0093(10) 0.0058(10) 0.0110(11)
C14 0.0699(16) 0.0296(11) 0.0456(12) 0.0051(9) 0.0096(11) 0.0068(11)
C15 0.0547(14) 0.0333(11) 0.0386(10) -0.0024(8) 0.0046(9) -0.0028(10)
C16 0.0321(10) 0.0394(11) 0.0426(10) 0.0025(9) 0.0036(8) 0.0036(9)
C17 0.0435(12) 0.0453(12) 0.0461(12) 0.0030(9) 0.0102(9) 0.0032(10)
C18 0.0520(15) 0.0514(14) 0.0669(15) 0.0067(12) 0.0179(12) -0.0062(12)
C19 0.0503(15) 0.0587(16) 0.086(2) -0.0100(15) 0.0091(14) -0.0182(13)
C20 0.0552(16) 0.079(2) 0.0628(16) -0.0121(15) -0.0080(13) -0.0154(15)
C21 0.0459(13) 0.0607(15) 0.0443(12) 0.0031(10) -0.0039(10) -0.0031(12)
C22 0.0324(10) 0.0380(10) 0.0320(9) 0.0017(8) -0.0016(8) 0.0007(8)
C23 0.0315(10) 0.0393(11) 0.0328(9) 0.0007(8) 0.0001(8) -0.0017(8)
C24 0.0399(12) 0.0714(16) 0.0348(10) 0.0093(11) 0.0011(9) 0.0001(12)
C25 0.0435(12) 0.0703(16) 0.0358(10) -0.0029(11) -0.0054(9) 0.0026(12)
C26 0.0352(11) 0.0641(15) 0.0435(11) -0.0068(11) -0.0070(9) -0.0030(11)
C27 0.0349(11) 0.0506(13) 0.0434(11) -0.0036(10) 0.0015(9) -0.0070(10)
N28 0.0338(9) 0.0345(9) 0.0404(9) 0.0033(7) 0.0013(7) -0.0013(7)
C29 0.0328(10) 0.0374(11) 0.0367(10) 0.0016(8) 0.0005(8) -0.0038(8)
C30 0.0448(13) 0.0406(12) 0.0547(13) -0.0015(10) -0.0011(10) -0.0074(10)
C31 0.0601(15) 0.0313(11) 0.0582(14) -0.0015(10) 0.0098(11) -0.0073(11)
C32 0.0458(12) 0.0335(11) 0.0499(12) 0.0065(9) 0.0058(10) 0.0034(10)
C33 0.0322(10) 0.0345(10) 0.0430(10) 0.0017(8) 0.0001(8) -0.0069(9)
C34 0.0343(11) 0.0431(12) 0.0462(11) 0.0011(9) 0.0028(9) -0.0068(9)
C35 0.0469(14) 0.0437(13) 0.0649(15) -0.0056(11) 0.0094(11) -0.0054(11)
C36 0.0477(15) 0.0417(13) 0.099(2) -0.0064(14) -0.0083(14) 0.0051(11)
C37 0.0629(17) 0.0536(15) 0.0756(18) 0.0037(13) -0.0289(14) 0.0000(13)
C38 0.0514(14) 0.0418(12) 0.0517(13) -0.0037(10) -0.0133(10) -0.0007(11)
B39 0.0239(10) 0.0355(11) 0.0322(10) 0.0002(8) -0.0022(8) -0.0014(9)
C40 0.0281(9) 0.0284(9) 0.0349(9) -0.0047(7) -0.0040(7) -0.0025(8)
C41 0.0295(10) 0.0312(10) 0.0363(9) -0.0047(8) -0.0023(7) -0.0004(8)
C42 0.0324(10) 0.0331(10) 0.0481(11) -0.0098(9) -0.0042(8) 0.0023(9)
C43 0.0373(12) 0.0353(11) 0.0531(12) -0.0030(9) -0.0126(9) 0.0066(9)
C44 0.0395(11) 0.0320(10) 0.0449(11) -0.0005(8) -0.0071(9) -0.0021(9)
C45 0.0320(10) 0.0311(10) 0.0406(10) -0.0010(8) -0.0004(8) 0.0000(8)
C46 0.0396(13) 0.0524(14) 0.0651(15) -0.0139(12) 0.0008(11) 0.0100(11)
F47A 0.0242(18) 0.183(7) 0.086(3) -0.033(5) -0.0041(17) 0.029(3)
F48A 0.050(3) 0.131(6) 0.128(4) 0.075(5) 0.044(3) 0.031(3)
F49A 0.075(4) 0.057(3) 0.233(9) -0.063(4) 0.073(4) -0.003(3)
F47B 0.076(4) 0.165(8) 0.108(5) 0.034(5) 0.026(3) 0.078(5)
F48B 0.061(4) 0.053(3) 0.172(6) -0.044(4) 0.061(4) -0.012(2)
F49B 0.056(3) 0.120(5) 0.111(3) -0.078(4) 0.030(2) 0.003(3)
C50 0.0636(17) 0.0520(15) 0.0578(15) 0.0146(12) -0.0017(13) 0.0113(13)
F51A 0.155(6) 0.089(4) 0.114(5) 0.070(4) 0.035(4) 0.061(4)
F52A 0.079(3) 0.123(5) 0.104(4) 0.078(4) 0.005(3) -0.018(3)
F53A 0.222(8) 0.112(5) 0.037(2) 0.002(2) 0.000(4) -0.044(6)
F51B 0.184(6) 0.096(4) 0.054(3) 0.024(3) 0.038(3) 0.055(4)
F52B 0.089(3) 0.167(6) 0.088(4) 0.078(4) -0.024(3) -0.009(4)
F53B 0.232(8) 0.079(4) 0.066(3) 0.006(3) 0.026(5) -0.069(5)
C54 0.0254(9) 0.0313(9) 0.0358(9) 0.0040(8) 0.0006(7) -0.0009(8)
C55 0.0257(9) 0.0320(10) 0.0356(9) 0.0033(8) 0.0002(7) -0.0011(8)
C56 0.0359(11) 0.0306(10) 0.0370(10) 0.0006(8) 0.0022(8) -0.0055(8)
C57 0.0360(11) 0.0322(10) 0.0427(10) -0.0026(8) 0.0070(8) -0.0009(9)
C58 0.0321(10) 0.0365(11) 0.0429(10) 0.0033(8) 0.0042(8) 0.0029(9)
C59 0.0304(10) 0.0406(11) 0.0345(9) 0.0010(8) -0.0013(8) 0.0010(9)
C60 0.0483(13) 0.0486(13) 0.0454(12) -0.0089(10) -0.0022(10) -0.0012(11)
F61A 0.074(4) 0.098(5) 0.079(4) -0.055(4) -0.024(3) 0.034(4)
F62A 0.0440(19) 0.130(5) 0.055(3) -0.026(3) -0.0069(19) -0.014(2)
F63A 0.139(7) 0.062(3) 0.055(3) 0.014(3) -0.032(4) -0.011(3)
F61B 0.063(3) 0.131(6) 0.045(2) -0.046(3) -0.0007(19) -0.003(3)
F62B 0.107(5) 0.121(5) 0.083(3) 0.012(3) -0.046(3) -0.076(5)
F63B 0.110(6) 0.109(5) 0.050(3) -0.026(3) -0.038(3) 0.052(4)
C64 0.0400(13) 0.0527(14) 0.0525(13) -0.0010(11) 0.0009(10) 0.0139(11)
F65A 0.072(3) 0.107(4) 0.075(3) 0.047(3) 0.012(2) 0.058(3)
F66A 0.122(6) 0.064(4) 0.103(5) -0.026(3) -0.043(4) 0.060(4)
F67A 0.033(2) 0.124(5) 0.064(4) 0.015(3) -0.0016(18) 0.014(2)
F65B 0.081(4) 0.152(6) 0.141(5) 0.098(4) 0.056(4) 0.072(4)
F66B 0.052(2) 0.062(3) 0.061(2) -0.008(2) 0.0026(17) 0.036(2)
F67B 0.046(3) 0.079(3) 0.074(4) -0.034(3) -0.022(2) 0.025(2)
C68 0.0259(9) 0.0318(10) 0.0378(9) 0.0024(8) -0.0050(7) -0.0008(8)
C69 0.0312(10) 0.0437(11) 0.0340(9) 0.0032(8) -0.0031(8) -0.0010(9)
C70 0.0317(10) 0.0440(12) 0.0453(11) 0.0082(9) -0.0028(8) -0.0067(9)
C71 0.0338(11) 0.0350(10) 0.0484(11) 0.0051(9) -0.0092(9) -0.0078(9)
C72 0.0361(11) 0.0331(10) 0.0414(10) -0.0016(8) -0.0037(8) -0.0023(9)
C73 0.0251(9) 0.0355(10) 0.0391(10) -0.0008(8) -0.0004(7) -0.0018(8)
C74 0.0473(14) 0.0744(19) 0.0565(15) 0.0120(14) 0.0035(12) -0.0201(14)
F75A 0.026(2) 0.094(5) 0.085(3) 0.022(3) 0.0045(18) -0.0208(19)
F76A 0.137(7) 0.172(7) 0.056(3) -0.035(4) 0.047(4) -0.112(6)
F77A 0.090(4) 0.076(3) 0.148(7) 0.068(3) 0.048(5) -0.008(3)
F75B 0.091(5) 0.121(8) 0.080(4) 0.002(4) 0.007(3) -0.071(5)
F76B 0.092(4) 0.150(6) 0.098(6) -0.021(5) 0.066(5) -0.054(4)
F77B 0.111(5) 0.228(11) 0.117(6) 0.130(7) 0.027(5) 0.012(6)
C78 0.0517(14) 0.0483(13) 0.0501(13) -0.0093(10) 0.0009(11) -0.0126(11)
F79 0.0979(13) 0.0543(9) 0.0859(12) -0.0273(8) 0.0088(10) -0.0131(9)
F80 0.170(2) 0.1187(17) 0.0464(9) -0.0152(10) -0.0261(11) 0.0597(16)
F81 0.1024(15) 0.151(2) 0.0967(13) -0.0769(14) 0.0553(12) -0.0761(15)
C82 0.0281(9) 0.0331(10) 0.0352(9) -0.0036(8) 0.0017(7) 0.0046(8)
C83 0.0325(10) 0.0329(10) 0.0366(9) -0.0050(8) -0.0034(8) 0.0012(8)
C84 0.0483(12) 0.0344(11) 0.0382(10) 0.0005(9) 0.0004(9) 0.0042(10)
C85 0.0480(12) 0.0341(11) 0.0415(10) 0.0038(8) 0.0073(9) 0.0025(9)
C86 0.0355(11) 0.0288(10) 0.0426(10) -0.0038(8) 0.0064(8) 0.0020(8)
C87 0.0314(10) 0.0331(10) 0.0325(9) -0.0009(7) -0.0014(7) 0.0022(8)
C88 0.0747(19) 0.0575(16) 0.0469(13) 0.0085(12) -0.0140(12) 0.0018(15)
F89A 0.161(7) 0.092(4) 0.102(5) 0.062(4) -0.075(5) -0.045(4)
F90A 0.072(3) 0.161(6) 0.064(3) 0.022(4) -0.028(2) 0.028(3)
F91A 0.125(5) 0.098(5) 0.049(2) -0.023(3) -0.023(3) 0.024(3)
F89B 0.093(3) 0.158(7) 0.048(2) 0.050(3) -0.009(2) 0.006(4)
F90B 0.120(5) 0.141(6) 0.096(4) 0.002(5) -0.042(4) 0.077(4)
F91B 0.179(8) 0.090(4) 0.071(4) 0.017(3) -0.070(4) -0.041(5)
C92 0.0384(12) 0.0374(11) 0.0526(13) -0.0019(10) 0.0063(9) -0.0048(9)
F93 0.0737(11) 0.0410(8) 0.1026(12) 0.0180(8) -0.0092(9) -0.0183(8)
F94 0.0368(7) 0.0647(9) 0.0686(9) -0.0049(7) 0.0105(6) -0.0051(6)
F95 0.0570(9) 0.0652(9) 0.0612(8) -0.0243(7) 0.0079(7) -0.0220(7)
O1S 0.0566(11) 0.0409(9) 0.0986(15) 0.0058(9) 0.0212(10) 0.0065(8)
C1S 0.0606(18) 0.104(3) 0.078(2) 0.0021(18) 0.0102(15) 0.0173(19)
C2S 0.0603(16) 0.0364(12) 0.0840(19) 0.0013(12) 0.0145(14) 0.0064(12)
C3S 0.079(2) 0.077(2) 0.0768(19) -0.0065(16) -0.0006(16) 0.0172(18)
O2SA 0.047(4) 0.037(3) 0.090(4) 0.008(3) 0.017(3) -0.007(2)
C4SA 0.155(11) 0.126(8) 0.078(6) 0.027(5) 0.060(7) 0.010(9)
C5SA 0.080(5) 0.052(3) 0.102(5) 0.017(3) 0.048(4) 0.005(3)
C6SA 0.137(7) 0.032(3) 0.112(6) -0.006(4) 0.093(6) -0.021(4)
O2SB 0.060(6) 0.043(3) 0.112(5) -0.006(3) 0.035(4) -0.011(3)
C4SB 0.139(10) 0.082(6) 0.113(8) 0.038(5) 0.059(7) 0.025(6)
C5SB 0.071(4) 0.046(3) 0.088(4) 0.000(3) 0.051(4) -0.005(3)
C6SB 0.128(7) 0.067(6) 0.118(7) -0.008(5) 0.088(6) -0.028(5)

loop_
_atom_type_symbol
_atom_type_description
_atom_type_scat_dispersion_real
_atom_type_scat_dispersion_imag
_atom_type_scat_source
C C 0.0033 0.0016 'International Tables Vol C Tables 4.2.6.8 and 6.1.1.4'
H H 0.0000 0.0000 'International Tables Vol C Tables 4.2.6.8 and 6.1.1.4'
B B 0.0013 0.0007 'International Tables Vol C Tables 4.2.6.8 and 6.1.1.4'
N N 0.0061 0.0033 'International Tables Vol C Tables 4.2.6.8 and 6.1.1.4'
O O 0.0106 0.0060 'International Tables Vol C Tables 4.2.6.8 and 6.1.1.4'
F F 0.0171 0.0103 'International Tables Vol C Tables 4.2.6.8 and 6.1.1.4'

loop_
_geom_angle_atom_site_label_1
_geom_angle_atom_site_label_2
_geom_angle_atom_site_label_3
_geom_angle
N4 C1 N2 121.95(18)
N4 C1 N3 117.98(18)
N2 C1 N3 120.07(18)
C1 N2 H2A 122.5(18)
C1 N2 H2B 119.6(19)
H2A N2 H2B 118(3)
C1 N3 C5 127.47(18)
C1 N3 H3 117(2)
C5 N3 H3 115(2)
C1 N4 C22 127.77(18)
C1 N4 H4 116.4(16)
C22 N4 H4 115.5(17)
N3 C5 C10 109.16(17)
N3 C5 C6 109.87(16)
C10 C5 C6 111.78(16)
N3 C5 H5 108.7
C10 C5 H5 108.7
C6 C5 H5 108.7
N11 C6 C7 111.67(16)
N11 C6 C5 109.57(15)
C7 C6 C5 112.16(17)
N11 C6 H6 107.8
C7 C6 H6 107.8
C5 C6 H6 107.8
C8 C7 C6 110.85(18)
C8 C7 H7A 109.5
C6 C7 H7A 109.5
C8 C7 H7B 109.5
C6 C7 H7B 109.5
H7A C7 H7B 108.1
C9 C8 C7 110.61(19)
C9 C8 H8A 109.5
C7 C8 H8A 109.5
C9 C8 H8B 109.5
C7 C8 H8B 109.5
H8A C8 H8B 108.1
C10 C9 C8 110.5(2)
C10 C9 H9A 109.6
C8 C9 H9A 109.6
C10 C9 H9B 109.6
C8 C9 H9B 109.6
H9A C9 H9B 108.1
C9 C10 C5 111.91(19)
C9 C10 H10A 109.2
C5 C10 H10A 109.2
C9 C10 H10B 109.2
C5 C10 H10B 109.2
H10A C10 H10B 107.9
C15 N11 C12 108.00(18)
C15 N11 C6 123.77(18)
C12 N11 C6 126.66(17)
C13 C12 N11 107.68(19)
C13 C12 C16 128.4(2)
N11 C12 C16 123.88(18)
C12 C13 C14 108.1(2)
C12 C13 H13 126.0
C14 C13 H13 126.0
C15 C14 C13 107.22(19)
C15 C14 H14 126.4
C13 C14 H14 126.4
C14 C15 N11 109.0(2)
C14 C15 H15 125.5
N11 C15 H15 125.5
C21 C16 C17 118.2(2)
C21 C16 C12 119.8(2)
C17 C16 C12 121.97(19)
C18 C17 C16 120.5(2)
C18 C17 H17 119.7
C16 C17 H17 119.7
C19 C18 C17 120.4(2)
C19 C18 H18 119.8
C17 C18 H18 119.8
C18 C19 C20 119.9(2)
C18 C19 H19 120.0
C20 C19 H19 120.0
C21 C20 C19 120.3(2)
C21 C20 H20 119.9
C19 C20 H20 119.9
C20 C21 C16 120.8(2)
C20 C21 H21 119.6
C16 C21 H21 119.6
N4 C22 C27 107.57(17)
N4 C22 C23 110.05(16)
C27 C22 C23 111.29(16)
N4 C22 H22 109.3
C27 C22 H22 109.3
C23 C22 H22 109.3
N28 C23 C24 111.51(17)
N28 C23 C22 110.58(15)
C24 C23 C22 111.12(16)
N28 C23 H23 107.8
C24 C23 H23 107.8
C22 C23 H23 107.8
C25 C24 C23 110.07(19)
C25 C24 H24A 109.6
C23 C24 H24A 109.6
C25 C24 H24B 109.6
C23 C24 H24B 109.6
H24A C24 H24B 108.2
C26 C25 C24 110.32(19)
C26 C25 H25A 109.6
C24 C25 H25A 109.6
C26 C25 H25B 109.6
C24 C25 H25B 109.6
H25A C25 H25B 108.1
C25 C26 C27 110.18(18)
C25 C26 H26A 109.6
C27 C26 H26A 109.6
C25 C26 H26B 109.6
C27 C26 H26B 109.6
H26A C26 H26B 108.1
C26 C27 C22 112.91(19)
C26 C27 H27A 109.0
C22 C27 H27A 109.0
C26 C27 H27B 109.0
C22 C27 H27B 109.0
H27A C27 H27B 107.8
C32 N28 C29 108.21(18)
C32 N28 C23 123.38(18)
C29 N28 C23 127.28(17)
C30 C29 N28 107.17(18)
C30 C29 C33 126.59(19)
N28 C29 C33 126.14(18)
C29 C30 C31 108.3(2)
C29 C30 H30 125.8
C31 C30 H30 125.8
C32 C31 C30 107.7(2)
C32 C31 H31 126.1
C30 C31 H31 126.1
C31 C32 N28 108.6(2)
C31 C32 H32 125.7
N28 C32 H32 125.7
C34 C33 C38 117.6(2)
C34 C33 C29 123.54(18)
C38 C33 C29 118.59(19)
C35 C34 C33 120.8(2)
C35 C34 H34 119.6
C33 C34 H34 119.6
C36 C35 C34 120.3(2)
C36 C35 H35 119.9
C34 C35 H35 119.9
C35 C36 C37 119.8(3)
C35 C36 H36 120.1
C37 C36 H36 120.1
C36 C37 C38 120.0(2)
C36 C37 H37 120.0
C38 C37 H37 120.0
C37 C38 C33 121.4(2)
C37 C38 H38 119.3
C33 C38 H38 119.3
C54 B39 C68 112.22(16)
C54 B39 C82 103.43(16)
C68 B39 C82 112.87(15)
C54 B39 C40 112.52(15)
C68 B39 C40 103.98(16)
C82 B39 C40 112.10(15)
C41 C40 C45 116.22(18)
C41 C40 B39 123.47(17)
C45 C40 B39 120.17(17)
C40 C41 C42 121.94(19)
C40 C41 H41 119.0
C42 C41 H41 119.0
C43 C42 C41 120.7(2)
C43 C42 C46 119.60(18)
C41 C42 C46 119.67(19)
C44 C43 C42 118.69(19)
C44 C43 H43 120.7
C42 C43 H43 120.7
C43 C44 C45 120.3(2)
C43 C44 C50 120.07(18)
C45 C44 C50 119.6(2)
C44 C45 C40 122.07(19)
C44 C45 H45 119.0
C40 C45 H45 119.0
F48A C46 F47A 100.3(6)
F49A C46 F47A 104.6(4)
F49A C46 F48A 106.6(6)
F48B C46 F47B 107.4(6)
F49B C46 F47B 104.9(5)
F48B C46 F49B 101.9(5)
F47A C46 C42 112.2(4)
F48A C46 C42 112.9(4)
F49A C46 C42 118.4(4)
F47B C46 C42 116.1(4)
F48B C46 C42 116.3(3)
F49B C46 C42 108.6(3)
F51A C50 F52A 103.9(5)
F51A C50 F53A 110.3(5)
F52A C50 F53A 107.4(5)
F53B C50 F52B 101.8(5)
F53B C50 F51B 103.2(5)
F52B C50 F51B 101.0(4)
F51A C50 C44 111.9(3)
F53B C50 C44 116.4(3)
F52A C50 C44 112.1(2)
F53A C50 C44 111.0(3)
F52B C50 C44 115.8(3)
F51B C50 C44 116.3(3)
C59 C54 C55 115.04(17)
C59 C54 B39 119.53(16)
C55 C54 B39 124.89(16)
C56 C55 C54 122.51(18)
C56 C55 H55 118.7
C54 C55 H55 118.7
C57 C56 C55 120.88(18)
C57 C56 C60 120.12(17)
C55 C56 C60 118.94(17)
C56 C57 C58 117.91(18)
C56 C57 H57 121.0
C58 C57 H57 121.0
C59 C58 C57 120.75(19)
C59 C58 C64 118.84(17)
C57 C58 C64 120.40(18)
C58 C59 C54 122.90(18)
C58 C59 H59 118.5
C54 C59 H59 118.5
F63B C60 F61B 107.9(6)
F61A C60 F63A 103.4(6)
F61A C60 F62A 100.8(5)
F63A C60 F62A 100.3(6)
F63B C60 F62B 107.2(6)
F61B C60 F62B 109.7(6)
F63B C60 C56 112.4(5)
F61A C60 C56 118.1(4)
F61B C60 C56 111.1(4)
F63A C60 C56 114.2(5)
F62A C60 C56 117.5(3)
F62B C60 C56 108.5(3)
F66A C64 F67A 105.51(11)
F67B C64 F65B 105.6(5)
F67B C64 F66B 103.6(4)
F65B C64 F66B 105.8(5)
F66A C64 F65A 105.49(11)
F67A C64 F65A 105.32(11)
F66A C64 C58 117.6(4)
F67B C64 C58 115.2(4)
F67A C64 C58 110.6(4)
F65B C64 C58 114.0(5)
F66B C64 C58 111.7(3)
F65A C64 C58 111.4(4)
C69 C68 C73 115.55(18)
C69 C68 B39 123.10(17)
C73 C68 B39 121.08(17)
C68 C69 C70 122.37(19)
C68 C69 H69 118.8
C70 C69 H69 118.8
C71 C70 C69 120.60(19)
C71 C70 C74 119.15(19)
C69 C70 C74 120.2(2)
C70 C71 C72 118.37(19)
C70 C71 H71 120.8
C72 C71 H71 120.8
C73 C72 C71 120.54(19)
C73 C72 C78 120.73(19)
C71 C72 C78 118.68(18)
C72 C73 C68 122.45(18)
C72 C73 H73 118.8
C68 C73 H73 118.8
F75B C74 F77B 103.6(8)
F75A C74 F76A 106.0(7)
F75A C74 F77A 103.9(6)
F76A C74 F77A 107.1(6)
F75B C74 F76B 102.5(8)
F77B C74 F76B 106.6(7)
F75A C74 C70 110.9(4)
F75B C74 C70 116.9(6)
F77B C74 C70 115.6(6)
F76A C74 C70 118.0(5)
F77A C74 C70 109.9(4)
F76B C74 C70 110.3(4)
F81 C78 F80 109.2(3)
F81 C78 F79 104.3(2)
F80 C78 F79 104.2(2)
F81 C78 C72 113.28(19)
F80 C78 C72 112.3(2)
F79 C78 C72 112.8(2)
C83 C82 C87 115.02(18)
C83 C82 B39 124.53(17)
C87 C82 B39 120.00(16)
C84 C83 C82 122.86(19)
C84 C83 H83 118.6
C82 C83 H83 118.6
C83 C84 C85 120.79(19)
C83 C84 C88 119.26(19)
C85 C84 C88 119.93(19)
C86 C85 C84 118.07(19)
C86 C85 H85 121.0
C84 C85 H85 121.0
C85 C86 C87 120.88(19)
C85 C86 C92 119.55(18)
C87 C86 C92 119.57(18)
C86 C87 C82 122.35(18)
C86 C87 H87 118.8
C82 C87 H87 118.8
F91B C88 F90B 105.4(5)
F89A C88 F91A 106.0(5)
F91B C88 F89B 108.2(5)
F90B C88 F89B 105.9(5)
F89A C88 F90A 102.0(5)
F91A C88 F90A 101.4(5)
F89A C88 C84 117.8(3)
F91B C88 C84 113.5(3)
F90B C88 C84 111.2(4)
F91A C88 C84 112.8(4)
F89B C88 C84 112.2(3)
F90A C88 C84 114.9(3)
F93 C92 F95 106.91(19)
F93 C92 F94 106.78(19)
F95 C92 F94 105.31(18)
F93 C92 C86 112.61(19)
F95 C92 C86 112.86(17)
F94 C92 C86 111.87(17)
C2S O1S H1SO 102(2)
C2S C1S H1SA 109.5
C2S C1S H1SB 109.5
H1SA C1S H1SB 109.5
C2S C1S H1SC 109.5
H1SA C1S H1SC 109.5
H1SB C1S H1SC 109.5
O1S C2S C3S 107.1(2)
O1S C2S C1S 110.0(2)
C3S C2S C1S 112.5(3)
O1S C2S H2S 109.1
C3S C2S H2S 109.1
C1S C2S H2S 109.1
C2S C3S H3SA 109.5
C2S C3S H3SB 109.5
H3SA C3S H3SB 109.5
C2S C3S H3SC 109.5
H3SA C3S H3SC 109.5
H3SB C3S H3SC 109.5
C5SA C4SA H4SA 109.5
C5SA C4SA H4SB 109.5
H4SA C4SA H4SB 109.5
C5SA C4SA H4SC 109.5
H4SA C4SA H4SC 109.5
H4SB C4SA H4SC 109.5
O2SA C5SA C6SA 113.8(6)
O2SA C5SA C4SA 109.41(11)
C6SA C5SA C4SA 117.4(6)
O2SA C5SA H5SA 105.0
C6SA C5SA H5SA 105.0
C4SA C5SA H5SA 105.0
C5SA C6SA H6SA 109.5
C5SA C6SA H6SB 109.5
H6SA C6SA H6SB 109.5
C5SA C6SA H6SC 109.5
H6SA C6SA H6SC 109.5
H6SB C6SA H6SC 109.5
C5SB O2SB H2SP 109.5
C5SB C4SB H4SD 109.5
C5SB C4SB H4SE 109.5
H4SD C4SB H4SE 109.5
C5SB C4SB H4SF 109.5
H4SD C4SB H4SF 109.5
H4SE C4SB H4SF 109.5
O2SB C5SB C4SB 109.48(11)
O2SB C5SB C6SB 109.47(11)
C4SB C5SB C6SB 113.02(11)
O2SB C5SB H5SB 108.3
C4SB C5SB H5SB 108.3
C6SB C5SB H5SB 108.3
C5SB C6SB H6SD 109.5
C5SB C6SB H6SE 109.5
H6SD C6SB H6SE 109.5
C5SB C6SB H6SF 109.5
H6SD C6SB H6SF 109.5
H6SE C6SB H6SF 109.5

loop_
_geom_bond_atom_site_label_1
_geom_bond_atom_site_label_2
_geom_bond_distance
C1 N4 1.323(2)
C1 N2 1.325(3)
C1 N3 1.340(3)
N2 H2A 0.90(3)
N2 H2B 0.85(3)
N3 C5 1.457(2)
N3 H3 0.80(3)
N4 C22 1.461(2)
N4 H4 0.90(3)
C5 C10 1.526(3)
C5 C6 1.542(3)
C5 H5 1.0000
C6 N11 1.466(3)
C6 C7 1.529(3)
C6 H6 1.0000
C7 C8 1.525(3)
C7 H7A 0.9900
C7 H7B 0.9900
C8 C9 1.519(4)
C8 H8A 0.9900
C8 H8B 0.9900
C9 C10 1.518(3)
C9 H9A 0.9900
C9 H9B 0.9900
C10 H10A 0.9900
C10 H10B 0.9900
N11 C15 1.376(3)
N11 C12 1.385(3)
C12 C13 1.370(3)
C12 C16 1.469(3)
C13 C14 1.406(4)
C13 H13 0.9500
C14 C15 1.359(3)
C14 H14 0.9500
C15 H15 0.9500
C16 C21 1.397(3)
C16 C17 1.400(3)
C17 C18 1.381(4)
C17 H17 0.9500
C18 C19 1.376(4)
C18 H18 0.9500
C19 C20 1.379(4)
C19 H19 0.9500
C20 C21 1.378(4)
C20 H20 0.9500
C21 H21 0.9500
C22 C27 1.534(3)
C22 C23 1.549(3)
C22 H22 1.0000
C23 N28 1.465(3)
C23 C24 1.529(3)
C23 H23 1.0000
C24 C25 1.519(4)
C24 H24A 0.9900
C24 H24B 0.9900
C25 C26 1.508(3)
C25 H25A 0.9900
C25 H25B 0.9900
C26 C27 1.519(3)
C26 H26A 0.9900
C26 H26B 0.9900
C27 H27A 0.9900
C27 H27B 0.9900
N28 C32 1.377(3)
N28 C29 1.387(3)
C29 C30 1.373(3)
C29 C33 1.473(3)
C30 C31 1.394(3)
C30 H30 0.9500
C31 C32 1.358(3)
C31 H31 0.9500
C32 H32 0.9500
C33 C34 1.394(3)
C33 C38 1.396(3)
C34 C35 1.389(3)
C34 H34 0.9500
C35 C36 1.377(4)
C35 H35 0.9500
C36 C37 1.378(4)
C36 H36 0.9500
C37 C38 1.382(4)
C37 H37 0.9500
C38 H38 0.9500
B39 C54 1.636(3)
B39 C68 1.637(3)
B39 C82 1.639(3)
B39 C40 1.646(3)
C40 C41 1.389(3)
C40 C45 1.402(3)
C41 C42 1.392(3)
C41 H41 0.9500
C42 C43 1.382(3)
C42 C46 1.472(3)
C43 C44 1.380(3)
C43 H43 0.9500
C44 C45 1.391(3)
C44 C50 1.468(3)
C45 H45 0.9500
C46 F49A 1.3332(10)
C46 F48B 1.3336(10)
C46 F48A 1.3340(10)
C46 F49B 1.3341(10)
C46 F47B 1.3341(10)
C46 F47A 1.3342(10)
C50 F51A 1.3331(10)
C50 F53B 1.3334(10)
C50 F52A 1.3341(10)
C50 F53A 1.3341(7)
C50 F52B 1.3347(10)
C50 F51B 1.3351(10)
C54 C59 1.399(3)
C54 C55 1.403(3)
C55 C56 1.390(3)
C55 H55 0.9500
C56 C57 1.383(3)
C56 C60 1.476(3)
C57 C58 1.389(3)
C57 H57 0.9500
C58 C59 1.384(3)
C58 C64 1.477(3)
C59 H59 0.9500
C60 F63B 1.3339(10)
C60 F61A 1.3340(10)
C60 F61B 1.3341(10)
C60 F63A 1.3342(10)
C60 F62A 1.3344(10)
C60 F62B 1.3347(10)
C64 F66A 1.3340(10)
C64 F67B 1.3345(10)
C64 F67A 1.3349(10)
C64 F65B 1.3351(10)
C64 F66B 1.3352(10)
C64 F65A 1.3355(10)
C68 C69 1.393(3)
C68 C73 1.405(3)
C69 C70 1.398(3)
C69 H69 0.9500
C70 C71 1.376(3)
C70 C74 1.477(3)
C71 C72 1.391(3)
C71 H71 0.9500
C72 C73 1.384(3)
C72 C78 1.495(3)
C73 H73 0.9500
C74 F75A 1.3345(10)
C74 F75B 1.3346(10)
C74 F77B 1.3347(10)
C74 F76A 1.3352(10)
C74 F77A 1.3354(10)
C74 F76B 1.3356(10)
C78 F81 1.306(3)
C78 F80 1.308(3)
C78 F79 1.332(3)
C82 C83 1.394(3)
C82 C87 1.409(3)
C83 C84 1.383(3)
C83 H83 0.9500
C84 C85 1.384(3)
C84 C88 1.474(3)
C85 C86 1.381(3)
C85 H85 0.9500
C86 C87 1.386(3)
C86 C92 1.500(3)
C87 H87 0.9500
C88 F89A 1.3335(10)
C88 F91B 1.3339(10)
C88 F90B 1.3340(10)
C88 F91A 1.3344(10)
C88 F89B 1.3344(10)
C88 F90A 1.3344(10)
C92 F93 1.336(3)
C92 F95 1.337(3)
C92 F94 1.337(3)
O1S C2S 1.448(3)
O1S H1SO 0.91(4)
C1S C2S 1.495(4)
C1S H1SA 0.9800
C1S H1SB 0.9800
C1S H1SC 0.9800
C2S C3S 1.488(4)
C2S H2S 1.0000
C3S H3SA 0.9800
C3S H3SB 0.9800
C3S H3SC 0.9800
O2SA C5SA 1.4326(10)
O2SA H2SO 0.8400
C4SA C5SA 1.5240(10)
C4SA H4SA 0.9800
C4SA H4SB 0.9800
C4SA H4SC 0.9800
C5SA C6SA 1.449(9)
C5SA H5SA 1.0000
C6SA H6SA 0.9800
C6SA H6SB 0.9800
C6SA H6SC 0.9800
O2SB C5SB 1.4323(10)
O2SB H2SP 0.8400
C4SB C5SB 1.5233(10)
C4SB H4SD 0.9800
C4SB H4SE 0.9800
C4SB H4SF 0.9800
C5SB C6SB 1.5239(10)
C5SB H5SB 1.0000
C6SB H6SD 0.9800
C6SB H6SE 0.9800
C6SB H6SF 0.9800

loop_
_geom_torsion_atom_site_label_1
_geom_torsion_atom_site_label_2
_geom_torsion_atom_site_label_3
_geom_torsion_atom_site_label_4
_geom_torsion
N4 C1 N3 C5 163.77(19)
N2 C1 N3 C5 -16.7(3)
N2 C1 N4 C22 -14.5(3)
N3 C1 N4 C22 165.01(19)
C1 N3 C5 C10 -130.9(2)
C1 N3 C5 C6 106.1(2)
N3 C5 C6 N11 -63.4(2)
C10 C5 C6 N11 175.30(17)
N3 C5 C6 C7 172.05(17)
C10 C5 C6 C7 50.7(2)
N11 C6 C7 C8 -176.77(18)
C5 C6 C7 C8 -53.3(3)
C6 C7 C8 C9 57.7(3)
C7 C8 C9 C10 -59.4(3)
C8 C9 C10 C5 56.9(3)
N3 C5 C10 C9 -174.16(19)
C6 C5 C10 C9 -52.4(3)
C7 C6 N11 C15 55.4(2)
C5 C6 N11 C15 -69.4(2)
C7 C6 N11 C12 -140.6(2)
C5 C6 N11 C12 94.5(2)
C15 N11 C12 C13 -0.3(2)
C6 N11 C12 C13 -166.29(18)
C15 N11 C12 C16 -178.37(18)
C6 N11 C12 C16 15.6(3)
N11 C12 C13 C14 -0.1(2)
C16 C12 C13 C14 177.9(2)
C12 C13 C14 C15 0.5(3)
C13 C14 C15 N11 -0.6(3)
C12 N11 C15 C14 0.5(2)
C6 N11 C15 C14 167.09(18)
C13 C12 C16 C21 50.9(3)
N11 C12 C16 C21 -131.3(2)
C13 C12 C16 C17 -126.1(2)
N11 C12 C16 C17 51.6(3)
C21 C16 C17 C18 1.1(3)
C12 C16 C17 C18 178.2(2)
C16 C17 C18 C19 -0.3(4)
C17 C18 C19 C20 -1.3(4)
C18 C19 C20 C21 1.9(5)
C19 C20 C21 C16 -0.9(4)
C17 C16 C21 C20 -0.5(4)
C12 C16 C21 C20 -177.7(2)
C1 N4 C22 C27 -138.0(2)
C1 N4 C22 C23 100.6(2)
N4 C22 C23 N28 -65.2(2)
C27 C22 C23 N28 175.64(17)
N4 C22 C23 C24 170.39(18)
C27 C22 C23 C24 51.2(2)
N28 C23 C24 C25 179.42(18)
C22 C23 C24 C25 -56.7(2)
C23 C24 C25 C26 61.4(3)
C24 C25 C26 C27 -60.0(3)
C25 C26 C27 C22 55.1(3)
N4 C22 C27 C26 -171.36(18)
C23 C22 C27 C26 -50.7(2)
C24 C23 N28 C32 55.4(3)
C22 C23 N28 C32 -68.8(2)
C24 C23 N28 C29 -138.3(2)
C22 C23 N28 C29 97.6(2)
C32 N28 C29 C30 -0.2(2)
C23 N28 C29 C30 -168.26(19)
C32 N28 C29 C33 -176.84(19)
C23 N28 C29 C33 15.1(3)
N28 C29 C30 C31 -0.3(3)
C33 C29 C30 C31 176.3(2)
C29 C30 C31 C32 0.8(3)
C30 C31 C32 N28 -0.9(3)
C29 N28 C32 C31 0.7(2)
C23 N28 C32 C31 169.31(18)
C30 C29 C33 C34 -133.7(2)
N28 C29 C33 C34 42.3(3)
C30 C29 C33 C38 40.2(3)
N28 C29 C33 C38 -143.9(2)
C38 C33 C34 C35 -1.6(3)
C29 C33 C34 C35 172.3(2)
C33 C34 C35 C36 0.1(4)
C34 C35 C36 C37 0.8(4)
C35 C36 C37 C38 -0.2(4)
C36 C37 C38 C33 -1.4(4)
C34 C33 C38 C37 2.2(4)
C29 C33 C38 C37 -172.0(2)
C54 B39 C40 C41 -138.31(18)
C68 B39 C40 C41 100.0(2)
C82 B39 C40 C41 -22.2(2)
C54 B39 C40 C45 46.2(2)
C68 B39 C40 C45 -75.5(2)
C82 B39 C40 C45 162.31(17)
C45 C40 C41 C42 -1.4(3)
B39 C40 C41 C42 -177.01(18)
C40 C41 C42 C43 0.3(3)
C40 C41 C42 C46 179.53(17)
C41 C42 C43 C44 0.7(3)
C46 C42 C43 C44 -178.60(18)
C42 C43 C44 C45 -0.4(3)
C42 C43 C44 C50 -179.33(19)
C43 C44 C45 C40 -0.8(3)
C50 C44 C45 C40 178.14(18)
C41 C40 C45 C44 1.6(3)
B39 C40 C45 C44 177.43(18)
C43 C42 C46 F49A 75.0(5)
C41 C42 C46 F49A -104.3(5)
C43 C42 C46 F48B -139.9(5)
C41 C42 C46 F48B 40.8(5)
C43 C42 C46 F48A -159.5(5)
C41 C42 C46 F48A 21.2(5)
C43 C42 C46 F49B 105.9(4)
C41 C42 C46 F49B -73.4(5)
C43 C42 C46 F47B -12.0(5)
C41 C42 C46 F47B 168.7(5)
C43 C42 C46 F47A -47.1(5)
C41 C42 C46 F47A 133.6(5)
C43 C44 C50 F51A -26.3(7)
C45 C44 C50 F51A 154.8(6)
C43 C44 C50 F53B -88.4(7)
C45 C44 C50 F53B 92.7(7)
C43 C44 C50 F52A -142.6(5)
C45 C44 C50 F52A 38.5(5)
C43 C44 C50 F53A 97.3(6)
C45 C44 C50 F53A -81.6(6)
C43 C44 C50 F52B 31.2(7)
C45 C44 C50 F52B -147.7(7)
C43 C44 C50 F51B 149.6(6)
C45 C44 C50 F51B -29.3(6)
C68 B39 C54 C59 -54.1(2)
C82 B39 C54 C59 67.8(2)
C40 B39 C54 C59 -171.00(17)
C68 B39 C54 C55 134.75(19)
C82 B39 C54 C55 -103.3(2)
C40 B39 C54 C55 17.9(3)
C59 C54 C55 C56 1.5(3)
B39 C54 C55 C56 173.00(18)
C54 C55 C56 C57 -1.2(3)
C54 C55 C56 C60 -178.31(17)
C55 C56 C57 C58 0.1(3)
C60 C56 C57 C58 177.14(18)
C56 C57 C58 C59 0.6(3)
C56 C57 C58 C64 -178.29(17)
C57 C58 C59 C54 -0.2(3)
C64 C58 C59 C54 178.73(18)
C55 C54 C59 C58 -0.9(3)
B39 C54 C59 C58 -172.82(19)
C57 C56 C60 F63B 144.1(5)
C55 C56 C60 F63B -38.7(5)
C57 C56 C60 F61A -2.1(5)
C55 C56 C60 F61A 175.0(5)
C57 C56 C60 F61B 23.1(5)
C55 C56 C60 F61B -159.7(5)
C57 C56 C60 F63A 119.7(5)
C55 C56 C60 F63A -63.1(5)
C57 C56 C60 F62A -123.2(4)
C55 C56 C60 F62A 53.9(4)
C57 C56 C60 F62B -97.5(5)
C55 C56 C60 F62B 79.7(5)
C59 C58 C64 F66A -166.2(3)
C57 C58 C64 F66A 12.7(4)
C59 C58 C64 F67B 53.2(4)
C57 C58 C64 F67B -127.9(4)
C59 C58 C64 F67A 72.5(4)
C57 C58 C64 F67A -108.6(4)
C59 C58 C64 F65B -69.1(6)
C57 C58 C64 F65B 109.8(6)
C59 C58 C64 F66B 171.0(4)
C57 C58 C64 F66B -10.1(4)
C59 C58 C64 F65A -44.3(3)
C57 C58 C64 F65A 134.6(3)
C54 B39 C68 C69 -27.1(3)
C82 B39 C68 C69 -143.45(19)
C40 B39 C68 C69 94.8(2)
C54 B39 C68 C73 159.14(17)
C82 B39 C68 C73 42.7(2)
C40 B39 C68 C73 -79.0(2)
C73 C68 C69 C70 -1.2(3)
B39 C68 C69 C70 -175.27(18)
C68 C69 C70 C71 -2.0(3)
C68 C69 C70 C74 176.64(19)
C69 C70 C71 C72 3.1(3)
C74 C70 C71 C72 -175.50(19)
C70 C71 C72 C73 -1.2(3)
C70 C71 C72 C78 -178.9(2)
C71 C72 C73 C68 -2.1(3)
C78 C72 C73 C68 175.6(2)
C69 C68 C73 C72 3.1(3)
B39 C68 C73 C72 177.39(18)
C71 C70 C74 F75A -50.4(6)
C69 C70 C74 F75A 130.9(5)
C71 C70 C74 F75B -30.3(7)
C69 C70 C74 F75B 151.1(6)
C71 C70 C74 F77B 92.2(6)
C69 C70 C74 F77B -86.5(7)
C71 C70 C74 F76A -173.0(7)
C69 C70 C74 F76A 8.4(7)
C71 C70 C74 F77A 63.8(5)
C69 C70 C74 F77A -114.8(5)
C71 C70 C74 F76B -146.8(6)
C69 C70 C74 F76B 34.6(6)
C73 C72 C78 F81 19.6(3)
C71 C72 C78 F81 -162.7(2)
C73 C72 C78 F80 -104.7(3)
C71 C72 C78 F80 73.0(3)
C73 C72 C78 F79 137.9(2)
C71 C72 C78 F79 -44.5(3)
C54 B39 C82 C83 -102.2(2)
C68 B39 C82 C83 19.3(3)
C40 B39 C82 C83 136.31(18)
C54 B39 C82 C87 69.7(2)
C68 B39 C82 C87 -168.73(16)
C40 B39 C82 C87 -51.7(2)
C87 C82 C83 C84 1.6(3)
B39 C82 C83 C84 173.98(19)
C82 C83 C84 C85 -0.5(3)
C82 C83 C84 C88 178.32(19)
C83 C84 C85 C86 -1.0(3)
C88 C84 C85 C86 -179.74(19)
C84 C85 C86 C87 1.1(3)
C84 C85 C86 C92 -179.96(19)
C85 C86 C87 C82 0.2(3)
C92 C86 C87 C82 -178.78(18)
C83 C82 C87 C86 -1.5(3)
B39 C82 C87 C86 -174.20(18)
C83 C84 C88 F89A 166.1(6)
C85 C84 C88 F89A -15.1(6)
C83 C84 C88 F91B -31.3(5)
C85 C84 C88 F91B 147.5(5)
C83 C84 C88 F90B 87.3(5)
C85 C84 C88 F90B -93.9(6)
C83 C84 C88 F91A -69.9(4)
C85 C84 C88 F91A 108.9(4)
C83 C84 C88 F89B -154.4(4)
C85 C84 C88 F89B 24.4(5)
C83 C84 C88 F90A 45.7(5)
C85 C84 C88 F90A -135.5(5)
C85 C86 C92 F93 23.7(3)
C87 C86 C92 F93 -157.33(19)
C85 C86 C92 F95 144.9(2)
C87 C86 C92 F95 -36.2(3)
C85 C86 C92 F94 -96.5(2)
C87 C86 C92 F94 82.4(2)
